data_7130483
loop_
_publ_author_name
'P., Sreejyothi'
'Sarkar, Pallavi'
'Dutta, Supriti'
'Das, Arpan'
'Pati, Swapan K.'
'Mandal, Swadhin K.'

_publ_section_title
;
 Regioselective ring-opening of epoxides towards Markovnikov alcohols: a
 metal-free catalytic approach using abnormal N-heterocyclic carbene
;
_journal_name_full 'Chemical Communications'
_journal_paper_doi 10.1039/D2CC03549A
_journal_year 2022
_chemical_formula_moiety 'C66 H53 B Cl F15 N2 O2'
_chemical_formula_sum 'C66 H53 B Cl F15 N2 O2'
_chemical_formula_weight 1237.36
_space_group_crystal_system monoclinic
_space_group_IT_number 14
_space_group_name_Hall '-P 2yn'
_space_group_name_H-M_alt 'P 1 21/n 1'
_atom_sites_solution_hydrogens geom
_atom_sites_solution_primary dual
_audit_creation_date 2022-06-19
_audit_creation_method
;
Olex2 1.3
(compiled 2020.11.12 svn.r5f609507 for OlexSys, GUI svn.r6408)
;
_audit_update_record
;
2022-06-19 deposited with the CCDC.	2022-07-27 downloaded from the CCDC.
;
_cell_angle_alpha 90
_cell_angle_beta 98.1380(10)
_cell_angle_gamma 90
_cell_formula_units_Z 4
_cell_length_a 17.88130(10)
_cell_length_b 15.85180(10)
_cell_length_c 26.0785(2)
_cell_measurement_reflns_used 41423
_cell_measurement_temperature 100.00(10)
_cell_measurement_theta_max 68.0640
_cell_measurement_theta_min 2.8190
_cell_volume 7317.53(9)
_computing_cell_refinement 'CrysAlisPro 1.171.41.123a (Rigaku OD, 2022)'
_computing_data_collection 'CrysAlisPro 1.171.41.123a (Rigaku OD, 2022)'
_computing_data_reduction 'CrysAlisPro 1.171.41.123a (Rigaku OD, 2022)'
_computing_molecular_graphics 'Olex2 1.3 (Dolomanov et al., 2009)'
_computing_publication_material 'Olex2 1.3 (Dolomanov et al., 2009)'
_computing_structure_refinement 'SHELXL 2018/3 (Sheldrick, 2015)'
_computing_structure_solution 'SHELXT 2014/5 (Sheldrick, 2014)'
_diffrn_ambient_environment N~2~
_diffrn_ambient_temperature 100.00(10)
_diffrn_detector 'Hybrid Pixel Array Detector'
_diffrn_detector_area_resol_mean 10.0000
_diffrn_detector_type HyPix3000
_diffrn_measured_fraction_theta_full 0.998
_diffrn_measured_fraction_theta_max 0.994
_diffrn_measurement_details
;
List of Runs (angles in degrees, time in seconds):

  # Type    Start    End  Width  t~exp~   \w     \q     \k     \f   Frames
#--------------------------------------------------------------------------
  1  \w    -65.00  26.00   0.50    0.75    --  -41.33  65.00-150.00  182
  2  \w   -109.00 -18.00   0.50    0.75    --  -41.33 -65.00  73.00  182
  3  \w    -26.00  65.00   0.50    0.75    --   41.33 -65.00  73.00  182
  4  \w     18.00 109.00   0.50    0.75    --   41.33  65.00-150.00  182
  5  \w    -78.00 -15.00   0.50    3.50    --  -82.50  65.00-150.00  126
  6  \w     29.00  78.00   0.50    3.50    --   96.67 -65.00  73.00   98
  7  \w     73.00 164.00   0.50    3.50    --   96.67  65.00-150.00  182
  8  \w    -37.00  27.00   0.50    0.75    --  -41.33  32.00   0.00  128
  9  \w   -109.00 -28.00   0.50    0.75    --  -41.33 -32.00 -90.00  162
 10  \w    -34.00  24.00   0.50    0.75    --   41.33 -11.00 120.00  116
 11  \w     22.00 113.00   0.50    0.75    --   41.33  21.00 -30.00  182
 12  \w     15.00 110.00   0.50    0.75    --   41.33  77.00-180.00  190
 13  \w     41.00 100.00   0.50    0.75    --   41.33-138.00   0.00  118
 14  \w     18.00  80.00   0.50    0.75    --   41.33-104.00 -30.00  124
 15  \w   -157.00 -83.00   0.50    3.50    --  -82.50 -96.00 150.00  148
 16  \w   -150.00 -59.00   0.50    3.50    --  -82.50 -65.00  73.00  182
 17  \w     73.00 165.00   0.50    3.50    --   96.67  68.00-180.00  184
 18  \w     29.00  68.00   0.50    3.50    --   96.67 -59.00   0.00   78
 19  \w     27.00 127.00   0.50    3.50    --   96.67 -87.00  60.00  200
 20  \w     30.00  57.00   0.50    3.50    --   96.67 -50.00 120.00   54
 21  \w    105.00 170.00   0.50    3.50    --   96.67  96.00 -60.00  130
 22  \w     83.00 164.00   0.50    3.50    --   96.67  33.00 -60.00  162
 23  \w     30.00  57.00   0.50    3.50    --   96.67 -50.00 -30.00   54
 24  \w     99.00 164.00   0.50    3.50    --   96.67 117.00-120.00  130
 25  \w     30.00  57.00   0.50    3.50    --   96.67 -50.00 150.00   54
 26  \w     99.00 164.00   0.50    3.50    --   96.67 117.00 -90.00  130
 27  \w     22.00 106.00   0.50    3.50    --   96.67 -96.00 -90.00  168
 28  \w     29.00  68.00   0.50    3.50    --   96.67 -59.00 -90.00   78
 29  \w     30.00  57.00   0.50    3.50    --   96.67 -50.00  30.00   54
 30  \w     30.00  57.00   0.50    3.50    --   96.67 -50.00 -60.00   54
 31  \w     83.00 164.00   0.50    3.50    --   96.67  33.00 -30.00  162
 32  \w     30.00 109.00   0.50    3.50    --   96.67-117.00 120.00  158
 33  \w    105.00 170.00   0.50    3.50    --   96.67  96.00  90.00  130
 34  \w     44.00 127.00   0.50    3.50    --   96.67-145.00 -60.00  166
 35  \w   -110.00 -14.00   0.50    0.75    --  -41.33 -77.00  30.00  192
 36  \w   -110.00 -14.00   0.50    0.75    --  -41.33 -77.00-120.00  192
 37  \w    -61.00  26.00   0.50    0.75    --  -41.33  54.00  90.00  174
 38  \w   -110.00 -14.00   0.50    0.75    --  -41.33 -77.00-180.00  192
 39  \w   -110.00 -14.00   0.50    0.75    --  -41.33 -77.00 -60.00  192
 40  \w    -37.00  27.00   0.50    0.75    --  -41.33  32.00 -60.00  128
 41  \w     15.00 110.00   0.50    0.75    --   41.33  77.00  60.00  190
 42  \w     15.00 110.00   0.50    0.75    --   41.33  77.00 120.00  190
 43  \w    -30.00  28.00   0.50    0.75    --   41.33 -21.00 -30.00  116
 44  \w     28.00 109.00   0.50    0.75    --   41.33  32.00-180.00  162
 45  \w     15.00 110.00   0.50    0.75    --   41.33  77.00   0.00  190
;
_diffrn_measurement_device 'four-circle diffractometer'
_diffrn_measurement_device_type 'XtaLAB Synergy, Dualflex, HyPix3000'
_diffrn_measurement_method '\w scans'
_diffrn_orient_matrix_type 'CrysAlisPro convention (1999,Acta A55,543-557)'
_diffrn_orient_matrix_UB_11 -0.0369809000
_diffrn_orient_matrix_UB_12 -0.0572739000
_diffrn_orient_matrix_UB_13 0.0369828000
_diffrn_orient_matrix_UB_21 -0.0762639000
_diffrn_orient_matrix_UB_22 0.0445863000
_diffrn_orient_matrix_UB_23 -0.0161825000
_diffrn_orient_matrix_UB_31 -0.0198066000
_diffrn_orient_matrix_UB_32 -0.0646475000
_diffrn_orient_matrix_UB_33 -0.0439327000
_diffrn_radiation_monochromator mirror
_diffrn_radiation_probe x-ray
_diffrn_radiation_type 'Cu K\a'
_diffrn_radiation_wavelength 1.54184
_diffrn_reflns_av_R_equivalents 0.0408
_diffrn_reflns_av_unetI/netI 0.0234
_diffrn_reflns_Laue_measured_fraction_full 0.998
_diffrn_reflns_Laue_measured_fraction_max 0.994
_diffrn_reflns_limit_h_max 21
_diffrn_reflns_limit_h_min -21
_diffrn_reflns_limit_k_max 17
_diffrn_reflns_limit_k_min -19
_diffrn_reflns_limit_l_max 31
_diffrn_reflns_limit_l_min -31
_diffrn_reflns_number 79533
_diffrn_reflns_point_group_measured_fraction_full 0.998
_diffrn_reflns_point_group_measured_fraction_max 0.994
_diffrn_reflns_theta_full 67.684
_diffrn_reflns_theta_max 68.236
_diffrn_reflns_theta_min 3.221
_diffrn_source 'micro-focus sealed X-ray tube'
_diffrn_source_type 'PhotonJet (Cu) X-ray Source'
_exptl_absorpt_coefficient_mu 1.130
_exptl_absorpt_correction_T_max 1.00000
_exptl_absorpt_correction_T_min 0.78968
_exptl_absorpt_correction_type multi-scan
_exptl_absorpt_process_details
;
CrysAlisPro 1.171.41.123a (Rigaku Oxford Diffraction, 2022)
Empirical absorption correction using spherical harmonics,
implemented in SCALE3 ABSPACK scaling algorithm.
;
_exptl_crystal_colour 'clear light colourless'
_exptl_crystal_colour_lustre clear
_exptl_crystal_colour_modifier light
_exptl_crystal_colour_primary colourless
_exptl_crystal_density_diffrn 1.123
_exptl_crystal_description block
_exptl_crystal_F_000 2544
_exptl_crystal_size_max 0.15
_exptl_crystal_size_mid 0.12
_exptl_crystal_size_min 0.1
_refine_diff_density_max 0.432
_refine_diff_density_min -0.415
_refine_diff_density_rms 0.048
_refine_ls_extinction_coef 0.00032(3)
_refine_ls_extinction_expression Fc^*^=kFc[1+0.001xFc^2^\l^3^/sin(2\q)]^-1/4^
_refine_ls_extinction_method 'SHELXL-2018/3 (Sheldrick 2018)'
_refine_ls_goodness_of_fit_ref 1.032
_refine_ls_hydrogen_treatment constr
_refine_ls_matrix_type full
_refine_ls_number_parameters 793
_refine_ls_number_reflns 13311
_refine_ls_number_restraints 0
_refine_ls_restrained_S_all 1.032
_refine_ls_R_factor_all 0.0542
_refine_ls_R_factor_gt 0.0494
_refine_ls_shift/su_max 0.001
_refine_ls_shift/su_mean 0.000
_refine_ls_structure_factor_coef Fsqd
_refine_ls_weighting_details 'w=1/[\s^2^(Fo^2^)+(0.0601P)^2^+6.0617P] where P=(Fo^2^+2Fc^2^)/3'
_refine_ls_weighting_scheme calc
_refine_ls_wR_factor_gt 0.1314
_refine_ls_wR_factor_ref 0.1346
_reflns_Friedel_coverage 0.000
_reflns_number_gt 11756
_reflns_number_total 13311
_reflns_threshold_expression 'I > 2\s(I)'
_cod_data_source_file d2cc03549a2.cif
_cod_data_source_block sree_anhcbcf_auto
_cod_database_code 7130483
_shelx_shelxl_version_number 2018/3
_chemical_oxdiff_formula 'C H N B F O Cl'
_chemical_oxdiff_usercomment '100 K'
_shelx_space_group_comment
;
The symmetry employed for this shelxl refinement is uniquely defined
by the following loop, which should always be used as a source of
symmetry information in preference to the above space-group names.
They are only intended as comments.
;
_shelx_estimated_absorpt_t_max 0.895
_shelx_estimated_absorpt_t_min 0.849
_reflns_odcompleteness_completeness 99.96
_reflns_odcompleteness_iscentric 1
_reflns_odcompleteness_theta 66.97
_olex2_refinement_description
;
1. Fixed Uiso
 At 1.2 times of:
  All C(H) groups, All C(H,H) groups
 At 1.5 times of:
  All C(H,H,H) groups
2.a Ternary CH refined with riding coordinates:
 C5(H5), C19(H19), C22(H22), C37(H37), C40(H40)
2.b Secondary CH2 refined with riding coordinates:
 C4(H4A,H4B), C6(H6A,H6B)
2.c Aromatic/amide H refined with riding coordinates:
 C8(H8), C9(H9), C11(H11), C12(H12), C15(H15), C16(H16), C17(H17), C26(H26),
 C27(H27), C28(H28), C29(H29), C30(H30), C33(H33), C34(H34), C35(H35), C44(H44),
  C45(H45), C46(H46), C47(H47), C48(H48)
2.d Idealised Me refined as rotating group:
 C20(H20A,H20B,H20C), C21(H21A,H21B,H21C), C23(H23A,H23B,H23C), C24(H24A,H24B,
 H24C), C38(H38A,H38B,H38C), C39(H39A,H39B,H39C), C41(H41A,H41B,H41C), C42(H42A,
 H42B,H42C)
;
_smtbx_masks_special_details
;
A solvent mask was calculated and 550 electrons were 
found in a volume of 2077\%A^3^ in 1 void per unit cell. 
This is consistent with the presence of 
3.5[C4H8O] per Asymmetric Unit 
which account for 560 electrons 
per unit cell.
;
_smtbx_masks_void_probe_radius 1.2
_smtbx_masks_void_truncation_radius 1.2
_olex2_submission_special_instructions 'No special instructions were received'
_oxdiff_exptl_absorpt_empirical_details
;
Empirical correction (ABSPACK) includes:
- Absorption correction using spherical harmonics
- Frame scaling
;
_oxdiff_exptl_absorpt_empirical_full_max 1.922
_oxdiff_exptl_absorpt_empirical_full_min 0.672

loop_
_space_group_symop_operation_xyz
'x, y, z'
'-x+1/2, y+1/2, -z+1/2'
'-x, -y, -z'
'x-1/2, -y-1/2, z-1/2'

loop_
_atom_site_label
_atom_site_type_symbol
_atom_site_fract_x
_atom_site_fract_y
_atom_site_fract_z
_atom_site_U_iso_or_equiv
_atom_site_adp_type
_atom_site_occupancy
_atom_site_site_symmetry_order
_atom_site_calc_flag
_atom_site_refinement_flags_posn
_atom_site_refinement_flags_adp
_atom_site_refinement_flags_occupancy
_atom_site_disorder_assembly
_atom_site_disorder_group
Cl1 Cl 0.50208(3) 0.74160(3) 0.66912(2) 0.04205(14) Uani 1 1 d . . . . .
F1 F 0.41196(7) 0.13096(7) 0.53272(4) 0.0353(3) Uani 1 1 d . . . . .
F2 F 0.38025(8) 0.21731(9) 0.44448(5) 0.0458(3) Uani 1 1 d . . . . .
F3 F 0.30151(8) 0.36414(10) 0.44194(5) 0.0558(4) Uani 1 1 d . . . . .
F4 F 0.25549(8) 0.42339(9) 0.53034(6) 0.0538(4) Uani 1 1 d . . . . .
F5 F 0.28645(7) 0.33933(8) 0.61902(5) 0.0419(3) Uani 1 1 d . . . . .
F6 F 0.25916(7) 0.08773(8) 0.54404(4) 0.0405(3) Uani 1 1 d . . . . .
F7 F 0.21999(8) -0.07278(8) 0.53851(5) 0.0486(4) Uani 1 1 d . . . . .
F8 F 0.27933(9) -0.18413(8) 0.61216(6) 0.0562(4) Uani 1 1 d . . . . .
F9 F 0.37690(8) -0.12770(8) 0.69548(5) 0.0520(4) Uani 1 1 d . . . . .
F10 F 0.41766(7) 0.03258(7) 0.70258(4) 0.0361(3) Uani 1 1 d . . . . .
F11 F 0.42918(7) 0.20786(9) 0.74786(5) 0.0445(3) Uani 1 1 d . . . . .
F12 F 0.34420(10) 0.22005(12) 0.82262(5) 0.0682(5) Uani 1 1 d . . . . .
F13 F 0.18979(10) 0.21089(11) 0.80112(6) 0.0673(5) Uani 1 1 d . . . . .
F14 F 0.12299(8) 0.19439(11) 0.70188(7) 0.0623(4) Uani 1 1 d . . . . .
F15 F 0.20675(7) 0.18287(9) 0.62551(5) 0.0431(3) Uani 1 1 d . . . . .
O1 O 0.53819(8) 0.37577(8) 0.64568(5) 0.0304(3) Uani 1 1 d . . . . .
O2 O 0.45167(7) 0.16843(8) 0.64942(5) 0.0276(3) Uani 1 1 d . . . . .
N1 N 0.67195(9) 0.24591(10) 0.60384(6) 0.0243(3) Uani 1 1 d . . . . .
N2 N 0.75968(9) 0.30785(10) 0.65681(6) 0.0245(3) Uani 1 1 d . . . . .
C1 C 0.64958(11) 0.24146(11) 0.65300(7) 0.0243(4) Uani 1 1 d . . . . .
C2 C 0.70534(10) 0.27961(11) 0.68636(7) 0.0248(4) Uani 1 1 d . . . . .
C3 C 0.73859(10) 0.28741(11) 0.60648(7) 0.0250(4) Uani 1 1 d . . . . .
C4 C 0.58013(10) 0.19688(12) 0.66383(7) 0.0264(4) Uani 1 1 d . . . . .
H4A H 0.580734 0.196177 0.701850 0.032 Uiso 1 1 calc R U . . .
H4B H 0.583700 0.137544 0.652590 0.032 Uiso 1 1 calc R U . . .
C5 C 0.50272(11) 0.23125(11) 0.63916(7) 0.0255(4) Uani 1 1 d . . . . .
H5 H 0.501983 0.236085 0.600856 0.031 Uiso 1 1 calc R U . . .
C6 C 0.48412(11) 0.31698(12) 0.66079(8) 0.0286(4) Uani 1 1 d . . . . .
H6A H 0.432157 0.334265 0.646439 0.034 Uiso 1 1 calc R U . . .
H6B H 0.487956 0.314471 0.699005 0.034 Uiso 1 1 calc R U . . .
C7 C 0.52502(11) 0.46035(12) 0.65198(7) 0.0292(4) Uani 1 1 d . . . . .
C8 C 0.46717(12) 0.49246(13) 0.67615(8) 0.0354(5) Uani 1 1 d . . . . .
H8 H 0.432736 0.455460 0.689381 0.042 Uiso 1 1 calc R U . . .
C9 C 0.45969(13) 0.57993(14) 0.68098(9) 0.0380(5) Uani 1 1 d . . . . .
H9 H 0.420359 0.602748 0.697701 0.046 Uiso 1 1 calc R U . . .
C10 C 0.50980(12) 0.63249(13) 0.66130(8) 0.0339(5) Uani 1 1 d . . . . .
C11 C 0.56676(12) 0.60130(13) 0.63637(8) 0.0336(5) Uani 1 1 d . . . . .
H11 H 0.600311 0.638641 0.622508 0.040 Uiso 1 1 calc R U . . .
C12 C 0.57465(12) 0.51464(12) 0.63171(8) 0.0321(4) Uani 1 1 d . . . . .
H12 H 0.613905 0.492356 0.614691 0.039 Uiso 1 1 calc R U . . .
C13 C 0.63245(10) 0.20683(12) 0.55697(7) 0.0254(4) Uani 1 1 d . . . . .
C14 C 0.59634(11) 0.25932(13) 0.51753(7) 0.0285(4) Uani 1 1 d . . . . .
C15 C 0.56299(12) 0.21978(14) 0.47223(8) 0.0335(4) Uani 1 1 d . . . . .
H15 H 0.538648 0.253108 0.444497 0.040 Uiso 1 1 calc R U . . .
C16 C 0.56463(12) 0.13301(14) 0.46684(8) 0.0359(5) Uani 1 1 d . . . . .
H16 H 0.541368 0.107452 0.435666 0.043 Uiso 1 1 calc R U . . .
C17 C 0.59999(12) 0.08330(13) 0.50668(8) 0.0331(4) Uani 1 1 d . . . . .
H17 H 0.600178 0.023774 0.502474 0.040 Uiso 1 1 calc R U . . .
C18 C 0.63539(11) 0.11848(12) 0.55288(7) 0.0278(4) Uani 1 1 d . . . . .
C19 C 0.59110(12) 0.35461(13) 0.52222(8) 0.0328(4) Uani 1 1 d . . . . .
H19 H 0.618672 0.371522 0.556746 0.039 Uiso 1 1 calc R U . . .
C20 C 0.50833(12) 0.38251(13) 0.51967(8) 0.0364(5) Uani 1 1 d . . . . .
H20A H 0.481334 0.371314 0.484953 0.055 Uiso 1 1 calc R U . . .
H20B H 0.506422 0.443012 0.527093 0.055 Uiso 1 1 calc R U . . .
H20C H 0.484476 0.350985 0.545329 0.055 Uiso 1 1 calc R U . . .
C21 C 0.62761(13) 0.40047(15) 0.48016(9) 0.0430(5) Uani 1 1 d . . . . .
H21A H 0.679584 0.380475 0.480764 0.065 Uiso 1 1 calc R U . . .
H21B H 0.627950 0.461344 0.486757 0.065 Uiso 1 1 calc R U . . .
H21C H 0.598576 0.388852 0.446135 0.065 Uiso 1 1 calc R U . . .
C22 C 0.67523(11) 0.06081(12) 0.59499(8) 0.0300(4) Uani 1 1 d . . . . .
H22 H 0.688511 0.095233 0.627122 0.036 Uiso 1 1 calc R U . . .
C23 C 0.62319(14) -0.01100(13) 0.60739(9) 0.0392(5) Uani 1 1 d . . . . .
H23A H 0.575177 0.012547 0.614783 0.059 Uiso 1 1 calc R U . . .
H23B H 0.647399 -0.042258 0.637693 0.059 Uiso 1 1 calc R U . . .
H23C H 0.613731 -0.049195 0.577629 0.059 Uiso 1 1 calc R U . . .
C24 C 0.74863(13) 0.02501(14) 0.57986(9) 0.0388(5) Uani 1 1 d . . . . .
H24A H 0.736960 -0.010295 0.548911 0.058 Uiso 1 1 calc R U . . .
H24B H 0.774220 -0.009097 0.608435 0.058 Uiso 1 1 calc R U . . .
H24C H 0.781664 0.071507 0.572555 0.058 Uiso 1 1 calc R U . . .
C25 C 0.77938(11) 0.30922(12) 0.56354(7) 0.0275(4) Uani 1 1 d . . . . .
C26 C 0.78691(11) 0.25220(13) 0.52368(8) 0.0322(4) Uani 1 1 d . . . . .
H26 H 0.764786 0.197742 0.523914 0.039 Uiso 1 1 calc R U . . .
C27 C 0.82635(13) 0.27481(15) 0.48402(8) 0.0386(5) Uani 1 1 d . . . . .
H27 H 0.831878 0.235536 0.457301 0.046 Uiso 1 1 calc R U . . .
C28 C 0.85791(14) 0.35435(16) 0.48294(9) 0.0442(5) Uani 1 1 d . . . . .
H28 H 0.884721 0.369652 0.455393 0.053 Uiso 1 1 calc R U . . .
C29 C 0.85049(14) 0.41159(16) 0.52188(9) 0.0450(6) Uani 1 1 d . . . . .
H29 H 0.872215 0.466185 0.521079 0.054 Uiso 1 1 calc R U . . .
C30 C 0.81142(12) 0.38941(14) 0.56202(8) 0.0349(5) Uani 1 1 d . . . . .
H30 H 0.806360 0.428929 0.588703 0.042 Uiso 1 1 calc R U . . .
C31 C 0.83355(11) 0.34233(12) 0.67803(7) 0.0258(4) Uani 1 1 d . . . . .
C32 C 0.83700(11) 0.42354(12) 0.69954(7) 0.0290(4) Uani 1 1 d . . . . .
C33 C 0.90810(12) 0.45192(13) 0.72173(8) 0.0350(5) Uani 1 1 d . . . . .
H33 H 0.912846 0.506339 0.737105 0.042 Uiso 1 1 calc R U . . .
C34 C 0.97159(12) 0.40267(15) 0.72182(9) 0.0409(5) Uani 1 1 d . . . . .
H34 H 1.019484 0.423488 0.736966 0.049 Uiso 1 1 calc R U . . .
C35 C 0.96591(12) 0.32305(14) 0.69996(8) 0.0362(5) Uani 1 1 d . . . . .
H35 H 1.010275 0.290019 0.700131 0.043 Uiso 1 1 calc R U . . .
C36 C 0.89676(11) 0.29023(13) 0.67773(7) 0.0287(4) Uani 1 1 d . . . . .
C37 C 0.89433(12) 0.20099(13) 0.65589(8) 0.0337(4) Uani 1 1 d . . . . .
H37 H 0.840879 0.188158 0.641046 0.040 Uiso 1 1 calc R U . . .
C38 C 0.91934(14) 0.13609(14) 0.69846(9) 0.0413(5) Uani 1 1 d . . . . .
H38A H 0.971829 0.147135 0.713432 0.062 Uiso 1 1 calc R U . . .
H38B H 0.915388 0.079220 0.683585 0.062 Uiso 1 1 calc R U . . .
H38C H 0.886776 0.140427 0.725579 0.062 Uiso 1 1 calc R U . . .
C39 C 0.94289(13) 0.19359(16) 0.61230(9) 0.0437(5) Uani 1 1 d . . . . .
H39A H 0.927952 0.237250 0.586253 0.066 Uiso 1 1 calc R U . . .
H39B H 0.935612 0.137796 0.596173 0.066 Uiso 1 1 calc R U . . .
H39C H 0.996206 0.200972 0.626541 0.066 Uiso 1 1 calc R U . . .
C40 C 0.76951(12) 0.48151(12) 0.69986(8) 0.0333(4) Uani 1 1 d . . . . .
H40 H 0.723245 0.450374 0.684148 0.040 Uiso 1 1 calc R U . . .
C41 C 0.75864(14) 0.50789(15) 0.75475(9) 0.0431(5) Uani 1 1 d . . . . .
H41A H 0.756971 0.457518 0.776343 0.065 Uiso 1 1 calc R U . . .
H41B H 0.711158 0.539165 0.753573 0.065 Uiso 1 1 calc R U . . .
H41C H 0.800841 0.543876 0.769483 0.065 Uiso 1 1 calc R U . . .
C42 C 0.77750(15) 0.56052(14) 0.66705(9) 0.0436(5) Uani 1 1 d . . . . .
H42A H 0.822727 0.591902 0.681719 0.065 Uiso 1 1 calc R U . . .
H42B H 0.732836 0.596362 0.667023 0.065 Uiso 1 1 calc R U . . .
H42C H 0.782022 0.543734 0.631451 0.065 Uiso 1 1 calc R U . . .
C43 C 0.71097(11) 0.29146(12) 0.74297(7) 0.0271(4) Uani 1 1 d . . . . .
C44 C 0.77740(12) 0.27149(12) 0.77622(7) 0.0284(4) Uani 1 1 d . . . . .
H44 H 0.819998 0.250036 0.762445 0.034 Uiso 1 1 calc R U . . .
C45 C 0.78075(13) 0.28313(13) 0.82924(8) 0.0335(5) Uani 1 1 d . . . . .
H45 H 0.826038 0.270460 0.851609 0.040 Uiso 1 1 calc R U . . .
C46 C 0.71901(14) 0.31288(14) 0.84964(8) 0.0381(5) Uani 1 1 d . . . . .
H46 H 0.721489 0.319285 0.886061 0.046 Uiso 1 1 calc R U . . .
C47 C 0.65336(13) 0.33351(15) 0.81748(8) 0.0401(5) Uani 1 1 d . . . . .
H47 H 0.610873 0.354255 0.831692 0.048 Uiso 1 1 calc R U . . .
C48 C 0.64982(12) 0.32375(14) 0.76413(8) 0.0344(5) Uani 1 1 d . . . . .
H48 H 0.605144 0.339311 0.741959 0.041 Uiso 1 1 calc R U . . .
C49 C 0.32253(11) 0.19545(12) 0.68177(8) 0.0291(4) Uani 1 1 d . . . . .
C50 C 0.35349(12) 0.20510(13) 0.73329(8) 0.0346(5) Uani 1 1 d . . . . .
C51 C 0.31015(15) 0.21130(16) 0.77322(9) 0.0453(6) Uani 1 1 d . . . . .
C52 C 0.23254(15) 0.20722(16) 0.76285(10) 0.0478(6) Uani 1 1 d . . . . .
C53 C 0.19924(13) 0.19867(15) 0.71250(10) 0.0436(5) Uani 1 1 d . . . . .
C54 C 0.24360(12) 0.19314(13) 0.67409(8) 0.0345(5) Uani 1 1 d . . . . .
C55 C 0.34867(11) 0.22848(12) 0.58053(8) 0.0281(4) Uani 1 1 d . . . . .
C56 C 0.30995(12) 0.30417(13) 0.57662(8) 0.0327(4) Uani 1 1 d . . . . .
C57 C 0.29331(12) 0.35005(14) 0.53109(9) 0.0393(5) Uani 1 1 d . . . . .
C58 C 0.31626(12) 0.31996(15) 0.48656(8) 0.0396(5) Uani 1 1 d . . . . .
C59 C 0.35608(12) 0.24619(14) 0.48794(8) 0.0362(5) Uani 1 1 d . . . . .
C60 C 0.37161(11) 0.20301(13) 0.53444(8) 0.0304(4) Uani 1 1 d . . . . .
C61 C 0.34383(11) 0.06993(12) 0.62280(7) 0.0261(4) Uani 1 1 d . . . . .
C62 C 0.29236(12) 0.03752(12) 0.58274(7) 0.0301(4) Uani 1 1 d . . . . .
C63 C 0.27040(13) -0.04608(13) 0.57869(8) 0.0350(5) Uani 1 1 d . . . . .
C64 C 0.30011(14) -0.10274(13) 0.61569(8) 0.0381(5) Uani 1 1 d . . . . .
C65 C 0.35021(12) -0.07442(13) 0.65722(8) 0.0353(5) Uani 1 1 d . . . . .
C66 C 0.37054(11) 0.00945(12) 0.65953(7) 0.0290(4) Uani 1 1 d . . . . .
B1 B 0.36990(12) 0.17031(14) 0.63323(8) 0.0265(4) Uani 1 1 d . . . . .

loop_
_atom_site_aniso_label
_atom_site_aniso_U_11
_atom_site_aniso_U_22
_atom_site_aniso_U_33
_atom_site_aniso_U_23
_atom_site_aniso_U_13
_atom_site_aniso_U_12
Cl1 0.0595(3) 0.0230(2) 0.0410(3) -0.0048(2) -0.0021(2) 0.0050(2)
F1 0.0456(7) 0.0284(6) 0.0314(6) -0.0002(5) 0.0043(5) 0.0007(5)
F2 0.0546(8) 0.0538(8) 0.0267(6) 0.0040(6) -0.0018(5) -0.0082(7)
F3 0.0548(8) 0.0635(9) 0.0445(8) 0.0298(7) -0.0084(6) 0.0026(7)
F4 0.0513(8) 0.0386(7) 0.0694(9) 0.0236(7) 0.0019(7) 0.0128(6)
F5 0.0496(7) 0.0277(6) 0.0485(7) 0.0048(5) 0.0071(6) 0.0092(5)
F6 0.0506(7) 0.0321(6) 0.0330(6) 0.0079(5) -0.0147(5) -0.0106(6)
F7 0.0672(9) 0.0382(7) 0.0342(6) -0.0018(5) -0.0140(6) -0.0208(7)
F8 0.0838(11) 0.0217(6) 0.0553(8) 0.0009(6) -0.0166(8) -0.0144(6)
F9 0.0644(9) 0.0258(6) 0.0573(8) 0.0117(6) -0.0207(7) -0.0002(6)
F10 0.0409(7) 0.0270(6) 0.0347(6) 0.0052(5) -0.0141(5) -0.0028(5)
F11 0.0422(7) 0.0585(8) 0.0304(6) -0.0045(6) -0.0033(5) -0.0131(6)
F12 0.0763(11) 0.0960(13) 0.0339(7) -0.0201(8) 0.0133(7) -0.0229(10)
F13 0.0721(11) 0.0715(11) 0.0671(10) -0.0220(8) 0.0405(9) -0.0099(9)
F14 0.0343(7) 0.0729(11) 0.0821(11) -0.0014(9) 0.0170(7) 0.0092(7)
F15 0.0314(6) 0.0479(8) 0.0469(7) 0.0060(6) -0.0053(5) 0.0022(6)
O1 0.0319(7) 0.0191(6) 0.0394(8) -0.0009(5) 0.0026(6) -0.0008(5)
O2 0.0263(7) 0.0239(7) 0.0309(7) 0.0037(5) -0.0017(5) -0.0030(5)
N1 0.0264(8) 0.0223(8) 0.0222(7) -0.0001(6) -0.0030(6) -0.0008(6)
N2 0.0246(8) 0.0226(8) 0.0243(8) -0.0018(6) -0.0032(6) -0.0018(6)
C1 0.0271(9) 0.0203(9) 0.0246(9) 0.0001(7) -0.0003(7) 0.0030(7)
C2 0.0269(9) 0.0210(9) 0.0253(9) -0.0009(7) -0.0005(7) 0.0005(7)
C3 0.0274(9) 0.0197(9) 0.0256(9) -0.0007(7) -0.0041(7) -0.0006(7)
C4 0.0287(10) 0.0219(9) 0.0273(9) 0.0018(7) -0.0003(7) -0.0008(8)
C5 0.0279(10) 0.0215(9) 0.0261(9) 0.0008(7) -0.0001(7) -0.0015(7)
C6 0.0277(9) 0.0229(9) 0.0340(10) -0.0004(8) 0.0000(8) -0.0032(8)
C7 0.0331(10) 0.0204(9) 0.0312(10) -0.0010(8) -0.0056(8) 0.0022(8)
C8 0.0366(11) 0.0286(11) 0.0404(11) -0.0015(9) 0.0038(9) -0.0011(9)
C9 0.0416(12) 0.0298(11) 0.0423(12) -0.0072(9) 0.0046(9) 0.0048(9)
C10 0.0425(12) 0.0245(10) 0.0313(10) -0.0039(8) -0.0064(9) 0.0034(9)
C11 0.0405(11) 0.0231(10) 0.0344(10) 0.0003(8) -0.0042(9) -0.0037(8)
C12 0.0351(11) 0.0231(10) 0.0368(11) -0.0020(8) 0.0006(8) 0.0027(8)
C13 0.0256(9) 0.0266(10) 0.0227(9) -0.0023(7) -0.0012(7) -0.0038(8)
C14 0.0258(9) 0.0321(10) 0.0260(9) 0.0025(8) -0.0017(7) -0.0031(8)
C15 0.0332(11) 0.0386(12) 0.0266(10) 0.0016(8) -0.0027(8) -0.0025(9)
C16 0.0348(11) 0.0418(12) 0.0283(10) -0.0093(9) -0.0049(8) -0.0013(9)
C17 0.0346(11) 0.0299(10) 0.0337(10) -0.0075(8) 0.0007(8) -0.0029(8)
C18 0.0264(9) 0.0285(10) 0.0275(9) -0.0031(8) 0.0006(7) -0.0011(8)
C19 0.0360(11) 0.0280(10) 0.0310(10) 0.0048(8) -0.0074(8) -0.0023(8)
C20 0.0400(12) 0.0264(10) 0.0396(11) 0.0051(9) -0.0063(9) 0.0009(9)
C21 0.0421(12) 0.0409(13) 0.0429(12) 0.0149(10) -0.0054(10) -0.0060(10)
C22 0.0360(11) 0.0236(10) 0.0288(10) -0.0008(8) -0.0011(8) 0.0004(8)
C23 0.0506(13) 0.0251(10) 0.0406(12) 0.0003(9) 0.0023(10) -0.0056(9)
C24 0.0426(12) 0.0318(11) 0.0405(12) 0.0026(9) 0.0008(9) 0.0090(9)
C25 0.0281(9) 0.0273(10) 0.0250(9) -0.0004(8) -0.0037(7) -0.0027(8)
C26 0.0316(10) 0.0332(11) 0.0304(10) -0.0036(8) -0.0008(8) -0.0063(8)
C27 0.0386(12) 0.0477(13) 0.0293(10) -0.0061(9) 0.0042(9) -0.0074(10)
C28 0.0469(13) 0.0520(14) 0.0344(11) 0.0020(10) 0.0080(10) -0.0116(11)
C29 0.0512(14) 0.0416(13) 0.0415(12) 0.0013(10) 0.0043(10) -0.0165(11)
C30 0.0411(11) 0.0326(11) 0.0294(10) -0.0011(8) -0.0004(9) -0.0064(9)
C31 0.0266(9) 0.0245(9) 0.0237(9) 0.0012(7) -0.0052(7) -0.0034(8)
C32 0.0352(10) 0.0239(9) 0.0255(9) 0.0009(7) -0.0040(8) -0.0032(8)
C33 0.0397(11) 0.0279(10) 0.0343(10) -0.0026(8) -0.0057(9) -0.0079(9)
C34 0.0319(11) 0.0444(13) 0.0425(12) -0.0024(10) -0.0078(9) -0.0100(10)
C35 0.0289(10) 0.0390(12) 0.0384(11) -0.0018(9) -0.0034(9) 0.0020(9)
C36 0.0286(10) 0.0293(10) 0.0265(9) -0.0004(8) -0.0021(8) -0.0007(8)
C37 0.0302(10) 0.0318(11) 0.0368(11) -0.0051(9) -0.0030(8) 0.0041(8)
C38 0.0449(13) 0.0312(11) 0.0460(13) -0.0029(10) -0.0001(10) 0.0055(10)
C39 0.0411(12) 0.0500(14) 0.0388(12) -0.0114(10) 0.0013(10) 0.0081(11)
C40 0.0384(11) 0.0223(10) 0.0363(11) -0.0020(8) -0.0044(9) 0.0010(8)
C41 0.0526(14) 0.0318(11) 0.0439(12) -0.0066(10) 0.0036(10) 0.0026(10)
C42 0.0586(15) 0.0270(11) 0.0415(12) -0.0001(9) -0.0051(11) 0.0032(10)
C43 0.0332(10) 0.0224(9) 0.0239(9) -0.0016(7) -0.0018(8) -0.0042(8)
C44 0.0352(10) 0.0216(9) 0.0264(9) 0.0007(7) -0.0030(8) 0.0003(8)
C45 0.0455(12) 0.0250(10) 0.0265(10) 0.0015(8) -0.0069(9) -0.0013(9)
C46 0.0550(14) 0.0334(11) 0.0248(10) -0.0047(8) 0.0020(9) -0.0077(10)
C47 0.0423(12) 0.0431(13) 0.0360(11) -0.0077(10) 0.0091(9) -0.0028(10)
C48 0.0331(10) 0.0370(11) 0.0315(10) -0.0049(9) -0.0006(8) -0.0020(9)
C49 0.0324(10) 0.0190(9) 0.0350(10) -0.0007(8) 0.0017(8) 0.0009(8)
C50 0.0365(11) 0.0311(11) 0.0358(11) -0.0048(9) 0.0037(9) -0.0056(9)
C51 0.0567(15) 0.0447(13) 0.0355(12) -0.0121(10) 0.0102(10) -0.0100(11)
C52 0.0531(15) 0.0423(13) 0.0528(14) -0.0142(11) 0.0244(12) -0.0025(11)
C53 0.0335(11) 0.0372(12) 0.0616(15) -0.0039(11) 0.0121(11) 0.0063(10)
C54 0.0331(11) 0.0275(10) 0.0419(11) 0.0000(9) 0.0022(9) 0.0036(8)
C55 0.0268(9) 0.0229(9) 0.0320(10) 0.0035(8) -0.0047(8) -0.0034(8)
C56 0.0336(10) 0.0293(10) 0.0341(10) 0.0021(8) 0.0008(8) -0.0008(8)
C57 0.0355(11) 0.0284(11) 0.0509(13) 0.0134(10) -0.0050(10) 0.0033(9)
C58 0.0363(11) 0.0439(13) 0.0350(11) 0.0179(10) -0.0073(9) -0.0058(10)
C59 0.0381(11) 0.0384(12) 0.0298(10) 0.0048(9) -0.0031(9) -0.0082(9)
C60 0.0323(10) 0.0277(10) 0.0286(10) 0.0036(8) -0.0044(8) -0.0058(8)
C61 0.0276(9) 0.0244(9) 0.0256(9) -0.0005(7) 0.0009(7) 0.0001(8)
C62 0.0368(11) 0.0251(10) 0.0263(9) 0.0037(8) -0.0021(8) -0.0029(8)
C63 0.0428(12) 0.0313(11) 0.0278(10) -0.0046(8) -0.0052(9) -0.0089(9)
C64 0.0519(13) 0.0201(10) 0.0398(11) -0.0028(8) -0.0018(10) -0.0071(9)
C65 0.0419(12) 0.0237(10) 0.0371(11) 0.0054(8) -0.0052(9) 0.0012(9)
C66 0.0306(10) 0.0242(10) 0.0299(10) -0.0018(8) -0.0034(8) 0.0003(8)
B1 0.0285(11) 0.0218(10) 0.0273(10) 0.0020(8) -0.0024(8) -0.0007(8)

loop_
_atom_type_symbol
_atom_type_description
_atom_type_scat_dispersion_real
_atom_type_scat_dispersion_imag
_atom_type_scat_source
C C 0.0181 0.0091 'International Tables Vol C Tables 4.2.6.8 and 6.1.1.4'
H H 0.0000 0.0000 'International Tables Vol C Tables 4.2.6.8 and 6.1.1.4'
B B 0.0090 0.0039 'International Tables Vol C Tables 4.2.6.8 and 6.1.1.4'
Cl Cl 0.3639 0.7018 'International Tables Vol C Tables 4.2.6.8 and 6.1.1.4'
F F 0.0727 0.0534 'International Tables Vol C Tables 4.2.6.8 and 6.1.1.4'
N N 0.0311 0.0180 'International Tables Vol C Tables 4.2.6.8 and 6.1.1.4'
O O 0.0492 0.0322 'International Tables Vol C Tables 4.2.6.8 and 6.1.1.4'

loop_
_geom_angle_atom_site_label_1
_geom_angle_atom_site_label_2
_geom_angle_atom_site_label_3
_geom_angle
_geom_angle_site_symmetry_1
_geom_angle_site_symmetry_3
_geom_angle_publ_flag
C7 O1 C6 117.77(15) . . ?
C5 O2 B1 125.53(14) . . ?
C1 N1 C13 125.38(15) . . ?
C3 N1 C1 110.00(15) . . ?
C3 N1 C13 124.50(15) . . ?
C2 N2 C31 124.89(15) . . ?
C3 N2 C2 109.78(15) . . ?
C3 N2 C31 124.69(16) . . ?
N1 C1 C4 123.52(16) . . ?
C2 C1 N1 106.47(16) . . ?
C2 C1 C4 129.87(17) . . ?
N2 C2 C43 123.81(16) . . ?
C1 C2 N2 106.99(16) . . ?
C1 C2 C43 129.21(18) . . ?
N1 C3 C25 127.36(16) . . ?
N2 C3 N1 106.74(16) . . ?
N2 C3 C25 125.86(16) . . ?
C1 C4 H4A 107.7 . . ?
C1 C4 H4B 107.7 . . ?
C1 C4 C5 118.46(15) . . ?
H4A C4 H4B 107.1 . . ?
C5 C4 H4A 107.7 . . ?
C5 C4 H4B 107.7 . . ?
O2 C5 C4 103.87(14) . . ?
O2 C5 H5 109.2 . . ?
O2 C5 C6 112.34(15) . . ?
C4 C5 H5 109.2 . . ?
C6 C5 C4 112.97(15) . . ?
C6 C5 H5 109.2 . . ?
O1 C6 C5 106.60(15) . . ?
O1 C6 H6A 110.4 . . ?
O1 C6 H6B 110.4 . . ?
C5 C6 H6A 110.4 . . ?
C5 C6 H6B 110.4 . . ?
H6A C6 H6B 108.6 . . ?
O1 C7 C8 124.44(19) . . ?
O1 C7 C12 115.33(18) . . ?
C8 C7 C12 120.23(18) . . ?
C7 C8 H8 120.2 . . ?
C7 C8 C9 119.5(2) . . ?
C9 C8 H8 120.2 . . ?
C8 C9 H9 120.3 . . ?
C10 C9 C8 119.4(2) . . ?
C10 C9 H9 120.3 . . ?
C9 C10 Cl1 119.30(17) . . ?
C9 C10 C11 121.59(19) . . ?
C11 C10 Cl1 119.11(17) . . ?
C10 C11 H11 120.4 . . ?
C10 C11 C12 119.2(2) . . ?
C12 C11 H11 120.4 . . ?
C7 C12 H12 120.0 . . ?
C11 C12 C7 120.0(2) . . ?
C11 C12 H12 120.0 . . ?
C14 C13 N1 118.59(17) . . ?
C18 C13 N1 117.85(16) . . ?
C18 C13 C14 123.49(17) . . ?
C13 C14 C19 123.80(17) . . ?
C15 C14 C13 116.77(18) . . ?
C15 C14 C19 119.42(17) . . ?
C14 C15 H15 119.3 . . ?
C16 C15 C14 121.35(19) . . ?
C16 C15 H15 119.3 . . ?
C15 C16 H16 119.9 . . ?
C17 C16 C15 120.27(19) . . ?
C17 C16 H16 119.9 . . ?
C16 C17 H17 119.2 . . ?
C16 C17 C18 121.60(19) . . ?
C18 C17 H17 119.2 . . ?
C13 C18 C22 124.11(17) . . ?
C17 C18 C13 116.50(18) . . ?
C17 C18 C22 119.38(18) . . ?
C14 C19 H19 108.1 . . ?
C14 C19 C20 110.64(17) . . ?
C14 C19 C21 112.06(18) . . ?
C20 C19 H19 108.1 . . ?
C21 C19 H19 108.1 . . ?
C21 C19 C20 109.68(17) . . ?
C19 C20 H20A 109.5 . . ?
C19 C20 H20B 109.5 . . ?
C19 C20 H20C 109.5 . . ?
H20A C20 H20B 109.5 . . ?
H20A C20 H20C 109.5 . . ?
H20B C20 H20C 109.5 . . ?
C19 C21 H21A 109.5 . . ?
C19 C21 H21B 109.5 . . ?
C19 C21 H21C 109.5 . . ?
H21A C21 H21B 109.5 . . ?
H21A C21 H21C 109.5 . . ?
H21B C21 H21C 109.5 . . ?
C18 C22 H22 107.9 . . ?
C18 C22 C23 111.17(17) . . ?
C18 C22 C24 111.49(17) . . ?
C23 C22 H22 107.9 . . ?
C24 C22 H22 107.9 . . ?
C24 C22 C23 110.30(17) . . ?
C22 C23 H23A 109.5 . . ?
C22 C23 H23B 109.5 . . ?
C22 C23 H23C 109.5 . . ?
H23A C23 H23B 109.5 . . ?
H23A C23 H23C 109.5 . . ?
H23B C23 H23C 109.5 . . ?
C22 C24 H24A 109.5 . . ?
C22 C24 H24B 109.5 . . ?
C22 C24 H24C 109.5 . . ?
H24A C24 H24B 109.5 . . ?
H24A C24 H24C 109.5 . . ?
H24B C24 H24C 109.5 . . ?
C26 C25 C3 121.85(18) . . ?
C30 C25 C3 119.21(18) . . ?
C30 C25 C26 118.95(19) . . ?
C25 C26 H26 119.9 . . ?
C27 C26 C25 120.2(2) . . ?
C27 C26 H26 119.9 . . ?
C26 C27 H27 119.8 . . ?
C26 C27 C28 120.4(2) . . ?
C28 C27 H27 119.8 . . ?
C27 C28 H28 119.9 . . ?
C29 C28 C27 120.1(2) . . ?
C29 C28 H28 119.9 . . ?
C28 C29 H29 120.0 . . ?
C28 C29 C30 120.0(2) . . ?
C30 C29 H29 120.0 . . ?
C25 C30 H30 119.8 . . ?
C29 C30 C25 120.4(2) . . ?
C29 C30 H30 119.8 . . ?
C32 C31 N2 118.72(17) . . ?
C36 C31 N2 117.60(16) . . ?
C36 C31 C32 123.62(17) . . ?
C31 C32 C40 124.62(17) . . ?
C33 C32 C31 116.62(19) . . ?
C33 C32 C40 118.76(18) . . ?
C32 C33 H33 119.3 . . ?
C34 C33 C32 121.4(2) . . ?
C34 C33 H33 119.3 . . ?
C33 C34 H34 119.9 . . ?
C33 C34 C35 120.3(2) . . ?
C35 C34 H34 119.9 . . ?
C34 C35 H35 119.2 . . ?
C34 C35 C36 121.5(2) . . ?
C36 C35 H35 119.2 . . ?
C31 C36 C37 124.70(17) . . ?
C35 C36 C31 116.60(18) . . ?
C35 C36 C37 118.69(18) . . ?
C36 C37 H37 108.0 . . ?
C36 C37 C38 111.26(17) . . ?
C36 C37 C39 111.09(18) . . ?
C38 C37 H37 108.0 . . ?
C39 C37 H37 108.0 . . ?
C39 C37 C38 110.41(18) . . ?
C37 C38 H38A 109.5 . . ?
C37 C38 H38B 109.5 . . ?
C37 C38 H38C 109.5 . . ?
H38A C38 H38B 109.5 . . ?
H38A C38 H38C 109.5 . . ?
H38B C38 H38C 109.5 . . ?
C37 C39 H39A 109.5 . . ?
C37 C39 H39B 109.5 . . ?
C37 C39 H39C 109.5 . . ?
H39A C39 H39B 109.5 . . ?
H39A C39 H39C 109.5 . . ?
H39B C39 H39C 109.5 . . ?
C32 C40 H40 108.1 . . ?
C32 C40 C41 112.16(17) . . ?
C32 C40 C42 110.73(19) . . ?
C41 C40 H40 108.1 . . ?
C41 C40 C42 109.44(18) . . ?
C42 C40 H40 108.1 . . ?
C40 C41 H41A 109.5 . . ?
C40 C41 H41B 109.5 . . ?
C40 C41 H41C 109.5 . . ?
H41A C41 H41B 109.5 . . ?
H41A C41 H41C 109.5 . . ?
H41B C41 H41C 109.5 . . ?
C40 C42 H42A 109.5 . . ?
C40 C42 H42B 109.5 . . ?
C40 C42 H42C 109.5 . . ?
H42A C42 H42B 109.5 . . ?
H42A C42 H42C 109.5 . . ?
H42B C42 H42C 109.5 . . ?
C44 C43 C2 121.36(18) . . ?
C48 C43 C2 119.82(17) . . ?
C48 C43 C44 118.81(18) . . ?
C43 C44 H44 120.0 . . ?
C45 C44 C43 119.9(2) . . ?
C45 C44 H44 120.0 . . ?
C44 C45 H45 119.8 . . ?
C46 C45 C44 120.48(19) . . ?
C46 C45 H45 119.8 . . ?
C45 C46 H46 119.8 . . ?
C45 C46 C47 120.40(19) . . ?
C47 C46 H46 119.8 . . ?
C46 C47 H47 120.2 . . ?
C46 C47 C48 119.7(2) . . ?
C48 C47 H47 120.2 . . ?
C43 C48 C47 120.7(2) . . ?
C43 C48 H48 119.7 . . ?
C47 C48 H48 119.7 . . ?
C50 C49 C54 113.46(19) . . ?
C50 C49 B1 125.83(18) . . ?
C54 C49 B1 119.74(17) . . ?
F11 C50 C49 121.43(19) . . ?
F11 C50 C51 115.46(19) . . ?
C51 C50 C49 123.1(2) . . ?
F12 C51 C50 119.9(2) . . ?
F12 C51 C52 119.8(2) . . ?
C52 C51 C50 120.3(2) . . ?
F13 C52 C51 121.1(2) . . ?
F13 C52 C53 120.1(2) . . ?
C53 C52 C51 118.8(2) . . ?
F14 C53 C52 119.3(2) . . ?
F14 C53 C54 121.3(2) . . ?
C54 C53 C52 119.4(2) . . ?
F15 C54 C49 119.05(19) . . ?
F15 C54 C53 115.99(19) . . ?
C53 C54 C49 124.9(2) . . ?
C56 C55 C60 113.35(18) . . ?
C56 C55 B1 126.80(18) . . ?
C60 C55 B1 119.85(17) . . ?
F5 C56 C55 120.42(18) . . ?
F5 C56 C57 115.35(19) . . ?
C55 C56 C57 124.2(2) . . ?
F4 C57 C56 120.8(2) . . ?
F4 C57 C58 119.94(19) . . ?
C58 C57 C56 119.3(2) . . ?
F3 C58 C57 120.2(2) . . ?
F3 C58 C59 120.2(2) . . ?
C59 C58 C57 119.52(19) . . ?
F2 C59 C58 119.74(19) . . ?
F2 C59 C60 121.3(2) . . ?
C58 C59 C60 119.0(2) . . ?
F1 C60 C55 119.95(17) . . ?
F1 C60 C59 115.40(18) . . ?
C55 C60 C59 124.6(2) . . ?
C62 C61 C66 112.91(17) . . ?
C62 C61 B1 127.94(17) . . ?
C66 C61 B1 118.94(16) . . ?
F6 C62 C61 121.12(17) . . ?
F6 C62 C63 114.63(17) . . ?
C63 C62 C61 124.25(18) . . ?
F7 C63 C62 120.75(18) . . ?
F7 C63 C64 119.42(18) . . ?
C64 C63 C62 119.84(18) . . ?
F8 C64 C63 120.41(19) . . ?
F8 C64 C65 120.63(19) . . ?
C63 C64 C65 118.94(19) . . ?
F9 C65 C64 120.14(18) . . ?
F9 C65 C66 120.73(18) . . ?
C66 C65 C64 119.11(19) . . ?
F10 C66 C61 119.77(17) . . ?
F10 C66 C65 115.25(17) . . ?
C65 C66 C61 124.92(18) . . ?
O2 B1 C49 112.32(16) . . ?
O2 B1 C55 110.71(16) . . ?
O2 B1 C61 105.78(15) . . ?
C49 B1 C61 101.02(15) . . ?
C55 B1 C49 114.58(16) . . ?
C55 B1 C61 111.72(15) . . ?

loop_
_geom_bond_atom_site_label_1
_geom_bond_atom_site_label_2
_geom_bond_distance
_geom_bond_site_symmetry_2
_geom_bond_publ_flag
Cl1 C10 1.749(2) . ?
F1 C60 1.355(2) . ?
F2 C59 1.349(3) . ?
F3 C58 1.352(2) . ?
F4 C57 1.344(3) . ?
F5 C56 1.357(2) . ?
F6 C62 1.355(2) . ?
F7 C63 1.350(2) . ?
F8 C64 1.342(2) . ?
F9 C65 1.342(2) . ?
F10 C66 1.355(2) . ?
F11 C50 1.354(2) . ?
F12 C51 1.352(3) . ?
F13 C52 1.341(3) . ?
F14 C53 1.354(3) . ?
F15 C54 1.353(2) . ?
O1 C6 1.438(2) . ?
O1 C7 1.375(2) . ?
O2 C5 1.402(2) . ?
O2 B1 1.464(2) . ?
N1 C1 1.398(2) . ?
N1 C3 1.354(2) . ?
N1 C13 1.460(2) . ?
N2 C2 1.397(2) . ?
N2 C3 1.353(2) . ?
N2 C31 1.464(2) . ?
C1 C2 1.368(3) . ?
C1 C4 1.490(3) . ?
C2 C43 1.477(3) . ?
C3 C25 1.462(3) . ?
C4 H4A 0.9900 . ?
C4 H4B 0.9900 . ?
C4 C5 1.541(3) . ?
C5 H5 1.0000 . ?
C5 C6 1.526(3) . ?
C6 H6A 0.9900 . ?
C6 H6B 0.9900 . ?
C7 C8 1.382(3) . ?
C7 C12 1.393(3) . ?
C8 H8 0.9500 . ?
C8 C9 1.400(3) . ?
C9 H9 0.9500 . ?
C9 C10 1.375(3) . ?
C10 C11 1.376(3) . ?
C11 H11 0.9500 . ?
C11 C12 1.388(3) . ?
C12 H12 0.9500 . ?
C13 C14 1.407(3) . ?
C13 C18 1.406(3) . ?
C14 C15 1.395(3) . ?
C14 C19 1.519(3) . ?
C15 H15 0.9500 . ?
C15 C16 1.383(3) . ?
C16 H16 0.9500 . ?
C16 C17 1.383(3) . ?
C17 H17 0.9500 . ?
C17 C18 1.396(3) . ?
C18 C22 1.526(3) . ?
C19 H19 1.0000 . ?
C19 C20 1.537(3) . ?
C19 C21 1.536(3) . ?
C20 H20A 0.9800 . ?
C20 H20B 0.9800 . ?
C20 H20C 0.9800 . ?
C21 H21A 0.9800 . ?
C21 H21B 0.9800 . ?
C21 H21C 0.9800 . ?
C22 H22 1.0000 . ?
C22 C23 1.534(3) . ?
C22 C24 1.532(3) . ?
C23 H23A 0.9800 . ?
C23 H23B 0.9800 . ?
C23 H23C 0.9800 . ?
C24 H24A 0.9800 . ?
C24 H24B 0.9800 . ?
C24 H24C 0.9800 . ?
C25 C26 1.398(3) . ?
C25 C30 1.397(3) . ?
C26 H26 0.9500 . ?
C26 C27 1.379(3) . ?
C27 H27 0.9500 . ?
C27 C28 1.383(3) . ?
C28 H28 0.9500 . ?
C28 C29 1.382(3) . ?
C29 H29 0.9500 . ?
C29 C30 1.384(3) . ?
C30 H30 0.9500 . ?
C31 C32 1.402(3) . ?
C31 C36 1.401(3) . ?
C32 C33 1.395(3) . ?
C32 C40 1.518(3) . ?
C33 H33 0.9500 . ?
C33 C34 1.378(3) . ?
C34 H34 0.9500 . ?
C34 C35 1.383(3) . ?
C35 H35 0.9500 . ?
C35 C36 1.390(3) . ?
C36 C37 1.523(3) . ?
C37 H37 1.0000 . ?
C37 C38 1.533(3) . ?
C37 C39 1.529(3) . ?
C38 H38A 0.9800 . ?
C38 H38B 0.9800 . ?
C38 H38C 0.9800 . ?
C39 H39A 0.9800 . ?
C39 H39B 0.9800 . ?
C39 H39C 0.9800 . ?
C40 H40 1.0000 . ?
C40 C41 1.530(3) . ?
C40 C42 1.535(3) . ?
C41 H41A 0.9800 . ?
C41 H41B 0.9800 . ?
C41 H41C 0.9800 . ?
C42 H42A 0.9800 . ?
C42 H42B 0.9800 . ?
C42 H42C 0.9800 . ?
C43 C44 1.404(3) . ?
C43 C48 1.390(3) . ?
C44 H44 0.9500 . ?
C44 C45 1.388(3) . ?
C45 H45 0.9500 . ?
C45 C46 1.375(3) . ?
C46 H46 0.9500 . ?
C46 C47 1.382(3) . ?
C47 H47 0.9500 . ?
C47 C48 1.392(3) . ?
C48 H48 0.9500 . ?
C49 C50 1.387(3) . ?
C49 C54 1.398(3) . ?
C49 B1 1.668(3) . ?
C50 C51 1.387(3) . ?
C51 C52 1.377(4) . ?
C52 C53 1.370(4) . ?
C53 C54 1.366(3) . ?
C55 C56 1.382(3) . ?
C55 C60 1.384(3) . ?
C55 B1 1.654(3) . ?
C56 C57 1.388(3) . ?
C57 C58 1.371(3) . ?
C58 C59 1.367(3) . ?
C59 C60 1.386(3) . ?
C61 C62 1.389(3) . ?
C61 C66 1.391(3) . ?
C61 B1 1.670(3) . ?
C62 C63 1.382(3) . ?
C63 C64 1.369(3) . ?
C64 C65 1.379(3) . ?
C65 C66 1.377(3) . ?

loop_
_geom_torsion_atom_site_label_1
_geom_torsion_atom_site_label_2
_geom_torsion_atom_site_label_3
_geom_torsion_atom_site_label_4
_geom_torsion
_geom_torsion_site_symmetry_1
_geom_torsion_site_symmetry_2
_geom_torsion_site_symmetry_3
_geom_torsion_site_symmetry_4
_geom_torsion_publ_flag
Cl1 C10 C11 C12 177.76(16) . . . . ?
F2 C59 C60 F1 -0.1(3) . . . . ?
F2 C59 C60 C55 -179.86(18) . . . . ?
F3 C58 C59 F2 -0.4(3) . . . . ?
F3 C58 C59 C60 178.81(19) . . . . ?
F4 C57 C58 F3 0.5(3) . . . . ?
F4 C57 C58 C59 178.6(2) . . . . ?
F5 C56 C57 F4 -0.9(3) . . . . ?
F5 C56 C57 C58 178.76(19) . . . . ?
F6 C62 C63 F7 0.3(3) . . . . ?
F6 C62 C63 C64 -179.8(2) . . . . ?
F7 C63 C64 F8 -0.1(4) . . . . ?
F7 C63 C64 C65 -178.5(2) . . . . ?
F8 C64 C65 F9 -2.1(4) . . . . ?
F8 C64 C65 C66 179.8(2) . . . . ?
F9 C65 C66 F10 -0.5(3) . . . . ?
F9 C65 C66 C61 -177.6(2) . . . . ?
F11 C50 C51 F12 0.5(3) . . . . ?
F11 C50 C51 C52 -178.5(2) . . . . ?
F12 C51 C52 F13 -0.7(4) . . . . ?
F12 C51 C52 C53 179.8(2) . . . . ?
F13 C52 C53 F14 0.3(4) . . . . ?
F13 C52 C53 C54 -178.5(2) . . . . ?
F14 C53 C54 F15 -0.3(3) . . . . ?
F14 C53 C54 C49 -178.8(2) . . . . ?
O1 C7 C8 C9 179.17(19) . . . . ?
O1 C7 C12 C11 -179.46(18) . . . . ?
O2 C5 C6 O1 -177.47(14) . . . . ?
N1 C1 C2 N2 1.1(2) . . . . ?
N1 C1 C2 C43 -179.14(18) . . . . ?
N1 C1 C4 C5 -65.2(2) . . . . ?
N1 C3 C25 C26 -42.8(3) . . . . ?
N1 C3 C25 C30 136.8(2) . . . . ?
N1 C13 C14 C15 176.44(17) . . . . ?
N1 C13 C14 C19 -4.5(3) . . . . ?
N1 C13 C18 C17 -177.21(17) . . . . ?
N1 C13 C18 C22 1.9(3) . . . . ?
N2 C2 C43 C44 -48.5(3) . . . . ?
N2 C2 C43 C48 130.9(2) . . . . ?
N2 C3 C25 C26 139.6(2) . . . . ?
N2 C3 C25 C30 -40.8(3) . . . . ?
N2 C31 C32 C33 176.70(17) . . . . ?
N2 C31 C32 C40 -3.7(3) . . . . ?
N2 C31 C36 C35 -177.49(17) . . . . ?
N2 C31 C36 C37 1.3(3) . . . . ?
C1 N1 C3 N2 1.3(2) . . . . ?
C1 N1 C3 C25 -176.72(18) . . . . ?
C1 N1 C13 C14 111.5(2) . . . . ?
C1 N1 C13 C18 -71.2(2) . . . . ?
C1 C2 C43 C44 131.8(2) . . . . ?
C1 C2 C43 C48 -48.8(3) . . . . ?
C1 C4 C5 O2 170.30(16) . . . . ?
C1 C4 C5 C6 -67.7(2) . . . . ?
C2 N2 C3 N1 -0.6(2) . . . . ?
C2 N2 C3 C25 177.46(17) . . . . ?
C2 N2 C31 C32 -73.3(2) . . . . ?
C2 N2 C31 C36 103.9(2) . . . . ?
C2 C1 C4 C5 119.7(2) . . . . ?
C2 C43 C44 C45 -179.81(18) . . . . ?
C2 C43 C48 C47 178.47(19) . . . . ?
C3 N1 C1 C2 -1.5(2) . . . . ?
C3 N1 C1 C4 -177.53(17) . . . . ?
C3 N1 C13 C14 -73.0(2) . . . . ?
C3 N1 C13 C18 104.4(2) . . . . ?
C3 N2 C2 C1 -0.4(2) . . . . ?
C3 N2 C2 C43 179.86(17) . . . . ?
C3 N2 C31 C32 116.8(2) . . . . ?
C3 N2 C31 C36 -66.0(2) . . . . ?
C3 C25 C26 C27 -179.46(19) . . . . ?
C3 C25 C30 C29 179.8(2) . . . . ?
C4 C1 C2 N2 176.80(18) . . . . ?
C4 C1 C2 C43 -3.4(3) . . . . ?
C4 C5 C6 O1 65.42(19) . . . . ?
C5 O2 B1 C49 -103.0(2) . . . . ?
C5 O2 B1 C55 26.5(2) . . . . ?
C5 O2 B1 C61 147.73(16) . . . . ?
C6 O1 C7 C8 6.2(3) . . . . ?
C6 O1 C7 C12 -173.46(16) . . . . ?
C7 O1 C6 C5 167.97(15) . . . . ?
C7 C8 C9 C10 0.4(3) . . . . ?
C8 C7 C12 C11 0.9(3) . . . . ?
C8 C9 C10 Cl1 -178.08(17) . . . . ?
C8 C9 C10 C11 0.8(3) . . . . ?
C9 C10 C11 C12 -1.1(3) . . . . ?
C10 C11 C12 C7 0.2(3) . . . . ?
C12 C7 C8 C9 -1.2(3) . . . . ?
C13 N1 C1 C2 174.62(16) . . . . ?
C13 N1 C1 C4 -1.4(3) . . . . ?
C13 N1 C3 N2 -174.88(16) . . . . ?
C13 N1 C3 C25 7.1(3) . . . . ?
C13 C14 C15 C16 0.9(3) . . . . ?
C13 C14 C19 C20 -116.4(2) . . . . ?
C13 C14 C19 C21 120.9(2) . . . . ?
C13 C18 C22 C23 129.4(2) . . . . ?
C13 C18 C22 C24 -107.0(2) . . . . ?
C14 C13 C18 C17 0.0(3) . . . . ?
C14 C13 C18 C22 179.13(18) . . . . ?
C14 C15 C16 C17 -0.2(3) . . . . ?
C15 C14 C19 C20 62.7(2) . . . . ?
C15 C14 C19 C21 -60.1(2) . . . . ?
C15 C16 C17 C18 -0.6(3) . . . . ?
C16 C17 C18 C13 0.7(3) . . . . ?
C16 C17 C18 C22 -178.48(19) . . . . ?
C17 C18 C22 C23 -51.5(2) . . . . ?
C17 C18 C22 C24 72.1(2) . . . . ?
C18 C13 C14 C15 -0.8(3) . . . . ?
C18 C13 C14 C19 178.29(19) . . . . ?
C19 C14 C15 C16 -178.2(2) . . . . ?
C25 C26 C27 C28 -0.9(3) . . . . ?
C26 C25 C30 C29 -0.5(3) . . . . ?
C26 C27 C28 C29 0.4(4) . . . . ?
C27 C28 C29 C30 0.0(4) . . . . ?
C28 C29 C30 C25 0.1(4) . . . . ?
C30 C25 C26 C27 0.9(3) . . . . ?
C31 N2 C2 C1 -171.54(16) . . . . ?
C31 N2 C2 C43 8.7(3) . . . . ?
C31 N2 C3 N1 170.65(16) . . . . ?
C31 N2 C3 C25 -11.3(3) . . . . ?
C31 C32 C33 C34 0.7(3) . . . . ?
C31 C32 C40 C41 122.2(2) . . . . ?
C31 C32 C40 C42 -115.2(2) . . . . ?
C31 C36 C37 C38 -116.2(2) . . . . ?
C31 C36 C37 C39 120.4(2) . . . . ?
C32 C31 C36 C35 -0.5(3) . . . . ?
C32 C31 C36 C37 178.35(19) . . . . ?
C32 C33 C34 C35 -0.4(3) . . . . ?
C33 C32 C40 C41 -58.1(3) . . . . ?
C33 C32 C40 C42 64.5(2) . . . . ?
C33 C34 C35 C36 -0.4(3) . . . . ?
C34 C35 C36 C31 0.8(3) . . . . ?
C34 C35 C36 C37 -178.1(2) . . . . ?
C35 C36 C37 C38 62.6(3) . . . . ?
C35 C36 C37 C39 -60.8(2) . . . . ?
C36 C31 C32 C33 -0.3(3) . . . . ?
C36 C31 C32 C40 179.34(19) . . . . ?
C40 C32 C33 C34 -178.9(2) . . . . ?
C43 C44 C45 C46 1.0(3) . . . . ?
C44 C43 C48 C47 -2.1(3) . . . . ?
C44 C45 C46 C47 -1.6(3) . . . . ?
C45 C46 C47 C48 0.2(3) . . . . ?
C46 C47 C48 C43 1.6(3) . . . . ?
C48 C43 C44 C45 0.8(3) . . . . ?
C49 C50 C51 F12 179.5(2) . . . . ?
C49 C50 C51 C52 0.6(4) . . . . ?
C50 C49 C54 F15 -179.18(18) . . . . ?
C50 C49 C54 C53 -0.7(3) . . . . ?
C50 C49 B1 O2 -6.6(3) . . . . ?
C50 C49 B1 C55 -134.1(2) . . . . ?
C50 C49 B1 C61 105.7(2) . . . . ?
C50 C51 C52 F13 178.2(2) . . . . ?
C50 C51 C52 C53 -1.3(4) . . . . ?
C51 C52 C53 F14 179.8(2) . . . . ?
C51 C52 C53 C54 1.0(4) . . . . ?
C52 C53 C54 F15 178.6(2) . . . . ?
C52 C53 C54 C49 0.0(4) . . . . ?
C54 C49 C50 F11 179.41(18) . . . . ?
C54 C49 C50 C51 0.4(3) . . . . ?
C54 C49 B1 O2 -174.60(17) . . . . ?
C54 C49 B1 C55 57.9(2) . . . . ?
C54 C49 B1 C61 -62.3(2) . . . . ?
C55 C56 C57 F4 -179.86(19) . . . . ?
C55 C56 C57 C58 -0.2(3) . . . . ?
C56 C55 C60 F1 178.28(17) . . . . ?
C56 C55 C60 C59 -2.0(3) . . . . ?
C56 C55 B1 O2 -113.4(2) . . . . ?
C56 C55 B1 C49 14.9(3) . . . . ?
C56 C55 B1 C61 129.0(2) . . . . ?
C56 C57 C58 F3 -179.15(19) . . . . ?
C56 C57 C58 C59 -1.0(3) . . . . ?
C57 C58 C59 F2 -178.52(19) . . . . ?
C57 C58 C59 C60 0.7(3) . . . . ?
C58 C59 C60 F1 -179.35(18) . . . . ?
C58 C59 C60 C55 0.9(3) . . . . ?
C60 C55 C56 F5 -177.27(17) . . . . ?
C60 C55 C56 C57 1.6(3) . . . . ?
C60 C55 B1 O2 65.4(2) . . . . ?
C60 C55 B1 C49 -166.36(17) . . . . ?
C60 C55 B1 C61 -52.2(2) . . . . ?
C61 C62 C63 F7 180.0(2) . . . . ?
C61 C62 C63 C64 -0.2(4) . . . . ?
C62 C61 C66 F10 -176.01(18) . . . . ?
C62 C61 C66 C65 0.9(3) . . . . ?
C62 C61 B1 O2 -138.7(2) . . . . ?
C62 C61 B1 C49 104.1(2) . . . . ?
C62 C61 B1 C55 -18.2(3) . . . . ?
C62 C63 C64 F8 -179.9(2) . . . . ?
C62 C63 C64 C65 1.7(4) . . . . ?
C63 C64 C65 F9 176.3(2) . . . . ?
C63 C64 C65 C66 -1.8(4) . . . . ?
C64 C65 C66 F10 177.6(2) . . . . ?
C64 C65 C66 C61 0.5(4) . . . . ?
C66 C61 C62 F6 178.54(18) . . . . ?
C66 C61 C62 C63 -1.1(3) . . . . ?
C66 C61 B1 O2 46.8(2) . . . . ?
C66 C61 B1 C49 -70.4(2) . . . . ?
C66 C61 B1 C55 167.38(17) . . . . ?
B1 O2 C5 C4 -179.10(16) . . . . ?
B1 O2 C5 C6 58.5(2) . . . . ?
B1 C49 C50 F11 10.8(3) . . . . ?
B1 C49 C50 C51 -168.2(2) . . . . ?
B1 C49 C54 F15 -9.8(3) . . . . ?
B1 C49 C54 C53 168.7(2) . . . . ?
B1 C55 C56 F5 1.5(3) . . . . ?
B1 C55 C56 C57 -179.6(2) . . . . ?
B1 C55 C60 F1 -0.6(3) . . . . ?
B1 C55 C60 C59 179.09(19) . . . . ?
B1 C61 C62 F6 3.8(3) . . . . ?
B1 C61 C62 C63 -175.8(2) . . . . ?
B1 C61 C66 F10 -0.8(3) . . . . ?
B1 C61 C66 C65 176.2(2) . . . . ?

loop_
_smtbx_masks_void_nr
_smtbx_masks_void_average_x
_smtbx_masks_void_average_y
_smtbx_masks_void_average_z
_smtbx_masks_void_volume
_smtbx_masks_void_count_electrons
_smtbx_masks_void_content
1 0.212 -0.476 0.712 2077.0 550.2 '14 THF'
